data_2234402
loop_
_publ_author_name
'Asiri, Abdullah M.'
'Faidallah, Hassan M.'
'Alamry, Khalid A.'
'Ng, Seik Weng'
'Tiekink, Edward R. T.'

_publ_section_title
;
 3-Amino-1-(3,4-dimethoxyphenyl)-9,10-dihydrophenanthrene-2,4-dicarbonitrile
;
_journal_coeditor_code SJ5212
_journal_issue 4
_journal_name_full 'Acta Crystallographica Section E'
_journal_page_first o1118
_journal_page_last o1119
_journal_paper_doi 10.1107/S1600536812011129
_journal_volume 68
_journal_year 2012
_chemical_formula_iupac 'C24 H19 N3 O2'
_chemical_formula_moiety 'C24 H19 N3 O2'
_chemical_formula_sum 'C24 H19 N3 O2'
_chemical_formula_weight 381.42
_chemical_name_systematic
;
3-Amino-1-(3,4-dimethoxyphenyl)-9,10-dihydrophenanthrene-2,4-dicarbonitrile
;
_space_group_IT_number 14
_symmetry_cell_setting monoclinic
_symmetry_space_group_name_Hall '-P 2ybc'
_symmetry_space_group_name_H-M 'P 1 21/c 1'
_atom_sites_solution_hydrogens geom
_atom_sites_solution_primary direct
_atom_sites_solution_secondary difmap
_audit_creation_method SHELXL-97
_cell_angle_alpha 90.00
_cell_angle_beta 103.471(8)
_cell_angle_gamma 90.00
_cell_formula_units_Z 4
_cell_length_a 8.9360(7)
_cell_length_b 14.5007(11)
_cell_length_c 14.8074(11)
_cell_measurement_reflns_used 2185
_cell_measurement_temperature 100(2)
_cell_measurement_theta_max 27.5021
_cell_measurement_theta_min 2.4341
_cell_volume 1865.9(3)
_computing_cell_refinement 'CrysAlis PRO (Agilent, 2011)'
_computing_data_collection 'CrysAlis PRO (Agilent, 2011)'
_computing_data_reduction 'CrysAlis PRO (Agilent, 2011)'
_computing_molecular_graphics 'ORTEP-3 (Farrugia, 1997) and DIAMOND (Brandenburg, 2006)'
_computing_publication_material 'publCIF (Westrip, 2010)'
_computing_structure_refinement 'SHELXL97 (Sheldrick, 2008)'
_computing_structure_solution 'SHELXS97 (Sheldrick, 2008)'
_diffrn_ambient_temperature 100(2)
_diffrn_detector_area_resol_mean 10.4041
_diffrn_measured_fraction_theta_full 0.990
_diffrn_measured_fraction_theta_max 0.990
_diffrn_measurement_device_type 'Agilent SuperNova Dual diffractometer with an Atlas detector'
_diffrn_measurement_method '\w scan'
_diffrn_radiation_monochromator Mirror
_diffrn_radiation_source 'SuperNova (Mo) X-ray Source'
_diffrn_radiation_type MoK\a
_diffrn_radiation_wavelength 0.71073
_diffrn_reflns_av_R_equivalents 0.0371
_diffrn_reflns_av_sigmaI/netI 0.0707
_diffrn_reflns_limit_h_max 11
_diffrn_reflns_limit_h_min -11
_diffrn_reflns_limit_k_max 17
_diffrn_reflns_limit_k_min -18
_diffrn_reflns_limit_l_max 19
_diffrn_reflns_limit_l_min -11
_diffrn_reflns_number 8105
_diffrn_reflns_theta_full 27.56
_diffrn_reflns_theta_max 27.56
_diffrn_reflns_theta_min 2.73
_diffrn_standards_decay_% 0
_diffrn_standards_interval_count 0
_diffrn_standards_interval_time 0
_diffrn_standards_number 0
_exptl_absorpt_coefficient_mu 0.088
_exptl_absorpt_correction_T_max 0.9912
_exptl_absorpt_correction_T_min 0.9826
_exptl_absorpt_correction_type multi-scan
_exptl_absorpt_process_details '(CrysAlis PRO; Agilent, 2011)'
_exptl_crystal_colour orange
_exptl_crystal_density_diffrn 1.358
_exptl_crystal_density_method 'not measured'
_exptl_crystal_description chip
_exptl_crystal_F_000 800
_exptl_crystal_size_max 0.20
_exptl_crystal_size_mid 0.15
_exptl_crystal_size_min 0.10
_refine_diff_density_max 0.251
_refine_diff_density_min -0.233
_refine_ls_extinction_method none
_refine_ls_goodness_of_fit_ref 1.032
_refine_ls_hydrogen_treatment mixed
_refine_ls_matrix_type full
_refine_ls_number_parameters 270
_refine_ls_number_reflns 4272
_refine_ls_number_restraints 0
_refine_ls_restrained_S_all 1.032
_refine_ls_R_factor_all 0.0927
_refine_ls_R_factor_gt 0.0545
_refine_ls_shift/su_max 0.001
_refine_ls_shift/su_mean 0.001
_refine_ls_structure_factor_coef Fsqd
_refine_ls_weighting_details 'calc w=1/[\s^2^(Fo^2^)+(0.0526P)^2^+0.2552P] where P=(Fo^2^+2Fc^2^)/3'
_refine_ls_weighting_scheme calc
_refine_ls_wR_factor_gt 0.1144
_refine_ls_wR_factor_ref 0.1361
_reflns_number_gt 2851
_reflns_number_total 4272
_reflns_threshold_expression I>2\s(I)
_cod_data_source_file sj5212.cif
_cod_data_source_block I
_cod_original_cell_volume 1865.9(2)
_cod_original_sg_symbol_H-M 'P 21/c'
_cod_database_code 2234402
_cod_database_fobs_code 2234402

loop_
_symmetry_equiv_pos_as_xyz
'x, y, z'
'-x, y+1/2, -z+1/2'
'-x, -y, -z'
'x, -y-1/2, z-1/2'

loop_
_atom_site_type_symbol
_atom_site_label
_atom_site_fract_x
_atom_site_fract_y
_atom_site_fract_z
_atom_site_U_iso_or_equiv
_atom_site_adp_type
_atom_site_calc_flag
_atom_site_refinement_flags
_atom_site_occupancy
_atom_site_symmetry_multiplicity
O O1 0.69410(14) 0.85996(10) 0.89152(10) 0.0255(4) Uani d . 1 1
O O2 0.92377(14) 0.80208(9) 0.82524(9) 0.0215(3) Uani d . 1 1
N N1 -0.21440(18) 0.47271(12) 0.60427(12) 0.0271(4) Uani d . 1 1
N N2 -0.0035(2) 0.62438(13) 0.51881(12) 0.0243(4) Uani d . 1 1
N N3 0.31457(19) 0.75869(13) 0.50677(13) 0.0278(4) Uani d . 1 1
C C1 0.1055(2) 0.47341(14) 0.82665(13) 0.0231(5) Uani d . 1 1
C C2 -0.0456(2) 0.47157(15) 0.83797(15) 0.0289(5) Uani d . 1 1
H H2A -0.1234 0.5058 0.7968 0.035 Uiso calc R 1 1
C C3 -0.0831(3) 0.42019(16) 0.90882(16) 0.0347(6) Uani d . 1 1
H H3 -0.1859 0.4194 0.9160 0.042 Uiso calc R 1 1
C C4 0.0298(3) 0.37015(16) 0.96890(16) 0.0393(6) Uani d . 1 1
H H4 0.0038 0.3338 1.0164 0.047 Uiso calc R 1 1
C C5 0.1807(3) 0.37300(15) 0.95975(15) 0.0350(6) Uani d . 1 1
H H5 0.2576 0.3388 1.0014 0.042 Uiso calc R 1 1
C C6 0.2208(2) 0.42536(15) 0.89025(14) 0.0279(5) Uani d . 1 1
C C7 0.3846(2) 0.43614(15) 0.88204(15) 0.0313(5) Uani d . 1 1
H H7A 0.4029 0.3973 0.8307 0.038 Uiso calc R 1 1
H H7B 0.4561 0.4162 0.9403 0.038 Uiso calc R 1 1
C C8 0.4127(2) 0.53735(15) 0.86299(14) 0.0273(5) Uani d . 1 1
H H8A 0.3967 0.5760 0.9151 0.033 Uiso calc R 1 1
H H8B 0.5200 0.5459 0.8573 0.033 Uiso calc R 1 1
C C9 0.3017(2) 0.56644(14) 0.77347(13) 0.0215(4) Uani d . 1 1
C C10 0.1525(2) 0.52829(14) 0.75366(13) 0.0207(4) Uani d . 1 1
C C11 0.0532(2) 0.54618(13) 0.66663(13) 0.0182(4) Uani d . 1 1
C C12 0.0953(2) 0.60554(13) 0.60093(13) 0.0189(4) Uani d . 1 1
C C13 0.2426(2) 0.64665(13) 0.62557(13) 0.0186(4) Uani d . 1 1
C C14 0.3445(2) 0.62742(13) 0.71120(13) 0.0198(4) Uani d . 1 1
C C15 -0.0950(2) 0.50286(14) 0.63642(14) 0.0221(4) Uani d . 1 1
C C16 0.2857(2) 0.70935(14) 0.56101(14) 0.0210(4) Uani d . 1 1
C C17 0.4968(2) 0.67539(14) 0.73596(13) 0.0199(4) Uani d . 1 1
C C18 0.5213(2) 0.74481(14) 0.80346(14) 0.0215(5) Uani d . 1 1
H H18 0.4402 0.7623 0.8315 0.026 Uiso calc R 1 1
C C19 0.6633(2) 0.78845(13) 0.82984(13) 0.0193(4) Uani d . 1 1
C C20 0.7852(2) 0.75935(13) 0.79148(13) 0.0182(4) Uani d . 1 1
C C21 0.7588(2) 0.69338(14) 0.72295(14) 0.0241(5) Uani d . 1 1
H H21 0.8394 0.6761 0.6944 0.029 Uiso calc R 1 1
C C22 0.6146(2) 0.65146(15) 0.69485(14) 0.0249(5) Uani d . 1 1
H H22 0.5977 0.6062 0.6471 0.030 Uiso calc R 1 1
C C23 0.5626(2) 0.90343(16) 0.91355(16) 0.0333(6) Uani d . 1 1
H H23A 0.5969 0.9532 0.9583 0.050 Uiso calc R 1 1
H H23B 0.5047 0.8578 0.9405 0.050 Uiso calc R 1 1
H H23C 0.4963 0.9289 0.8568 0.050 Uiso calc R 1 1
C C24 1.0509(2) 0.76905(15) 0.79032(15) 0.0257(5) Uani d . 1 1
H H24A 1.1434 0.8047 0.8181 0.039 Uiso calc R 1 1
H H24B 1.0274 0.7762 0.7227 0.039 Uiso calc R 1 1
H H24C 1.0688 0.7038 0.8063 0.039 Uiso calc R 1 1
H H1 -0.105(3) 0.5996(17) 0.5047(17) 0.044(7) Uiso d . 1 1
H H2 0.028(3) 0.6568(18) 0.4750(18) 0.040(7) Uiso d . 1 1

loop_
_atom_site_aniso_label
_atom_site_aniso_U_11
_atom_site_aniso_U_22
_atom_site_aniso_U_33
_atom_site_aniso_U_12
_atom_site_aniso_U_13
_atom_site_aniso_U_23
O1 0.0178(7) 0.0281(8) 0.0307(8) 0.0001(6) 0.0057(6) -0.0119(7)
O2 0.0141(6) 0.0248(8) 0.0260(7) -0.0022(5) 0.0054(5) -0.0058(6)
N1 0.0207(9) 0.0277(10) 0.0327(10) -0.0014(7) 0.0060(7) 0.0010(8)
N2 0.0186(9) 0.0298(11) 0.0222(9) -0.0030(7) -0.0002(7) 0.0048(8)
N3 0.0257(9) 0.0278(10) 0.0300(10) -0.0031(7) 0.0065(8) 0.0015(9)
C1 0.0304(11) 0.0185(11) 0.0196(10) -0.0063(8) 0.0040(8) -0.0041(9)
C2 0.0353(12) 0.0265(12) 0.0266(11) -0.0058(9) 0.0111(9) -0.0031(10)
C3 0.0497(15) 0.0289(13) 0.0306(12) -0.0118(10) 0.0193(11) -0.0060(10)
C4 0.0641(17) 0.0315(14) 0.0255(12) -0.0142(12) 0.0170(11) -0.0022(11)
C5 0.0537(15) 0.0264(13) 0.0213(11) -0.0054(11) 0.0016(10) 0.0002(10)
C6 0.0400(13) 0.0228(12) 0.0179(10) -0.0055(9) 0.0008(9) -0.0011(9)
C7 0.0355(12) 0.0286(13) 0.0232(11) 0.0008(9) -0.0063(9) 0.0025(10)
C8 0.0278(11) 0.0302(12) 0.0203(10) -0.0025(9) -0.0020(8) -0.0014(10)
C9 0.0222(10) 0.0198(11) 0.0200(10) 0.0011(8) -0.0001(8) -0.0023(9)
C10 0.0229(10) 0.0191(11) 0.0196(10) -0.0005(8) 0.0038(8) -0.0020(9)
C11 0.0161(9) 0.0168(10) 0.0221(9) -0.0009(7) 0.0049(7) -0.0037(8)
C12 0.0163(9) 0.0192(10) 0.0202(9) 0.0017(7) 0.0025(7) -0.0024(8)
C13 0.0164(9) 0.0177(10) 0.0221(10) -0.0003(7) 0.0055(7) -0.0015(8)
C14 0.0163(9) 0.0206(10) 0.0223(10) 0.0021(8) 0.0036(8) -0.0048(9)
C15 0.0241(10) 0.0220(11) 0.0215(10) 0.0001(8) 0.0080(8) 0.0011(9)
C16 0.0165(10) 0.0221(11) 0.0234(10) -0.0007(8) 0.0026(8) -0.0029(9)
C17 0.0155(9) 0.0217(10) 0.0206(10) 0.0007(8) 0.0001(7) 0.0006(9)
C18 0.0152(9) 0.0264(11) 0.0229(10) 0.0026(8) 0.0042(8) -0.0011(9)
C19 0.0188(10) 0.0190(10) 0.0185(9) 0.0019(8) 0.0009(7) -0.0034(8)
C20 0.0132(9) 0.0200(10) 0.0203(10) 0.0014(7) 0.0013(7) 0.0023(8)
C21 0.0177(10) 0.0292(12) 0.0266(11) -0.0009(8) 0.0078(8) -0.0060(9)
C22 0.0206(10) 0.0298(12) 0.0232(10) -0.0008(8) 0.0030(8) -0.0078(9)
C23 0.0241(11) 0.0366(14) 0.0410(13) 0.0009(9) 0.0109(9) -0.0171(11)
C24 0.0177(10) 0.0287(12) 0.0323(11) -0.0027(8) 0.0087(8) -0.0074(10)

loop_
_atom_type_symbol
_atom_type_description
_atom_type_scat_dispersion_real
_atom_type_scat_dispersion_imag
_atom_type_scat_source
C C 0.0033 0.0016 'International Tables Vol C Tables 4.2.6.8 and 6.1.1.4'
H H 0.0000 0.0000 'International Tables Vol C Tables 4.2.6.8 and 6.1.1.4'
N N 0.0061 0.0033 'International Tables Vol C Tables 4.2.6.8 and 6.1.1.4'
O O 0.0106 0.0060 'International Tables Vol C Tables 4.2.6.8 and 6.1.1.4'

loop_
_geom_angle_atom_site_label_1
_geom_angle_atom_site_label_2
_geom_angle_atom_site_label_3
_geom_angle
C19 O1 C23 115.90(15)
C20 O2 C24 116.20(15)
C12 N2 H1 120.6(15)
C12 N2 H2 120.2(15)
H1 N2 H2 119(2)
C2 C1 C6 119.1(2)
C2 C1 C10 122.94(18)
C6 C1 C10 117.84(19)
C3 C2 C1 120.6(2)
C3 C2 H2A 119.7
C1 C2 H2A 119.7
C4 C3 C2 119.9(2)
C4 C3 H3 120.0
C2 C3 H3 120.0
C3 C4 C5 120.0(2)
C3 C4 H4 120.0
C5 C4 H4 120.0
C4 C5 C6 120.8(2)
C4 C5 H5 119.6
C6 C5 H5 119.6
C5 C6 C1 119.4(2)
C5 C6 C7 122.66(19)
C1 C6 C7 117.94(19)
C6 C7 C8 108.65(18)
C6 C7 H7A 110.0
C8 C7 H7A 110.0
C6 C7 H7B 110.0
C8 C7 H7B 110.0
H7A C7 H7B 108.3
C9 C8 C7 109.05(16)
C9 C8 H8A 109.9
C7 C8 H8A 109.9
C9 C8 H8B 109.9
C7 C8 H8B 109.9
H8A C8 H8B 108.3
C14 C9 C10 120.23(16)
C14 C9 C8 121.98(17)
C10 C9 C8 117.78(18)
C11 C10 C9 118.79(18)
C11 C10 C1 122.85(17)
C9 C10 C1 118.33(16)
C10 C11 C12 122.02(16)
C10 C11 C15 122.79(18)
C12 C11 C15 115.13(16)
N2 C12 C13 121.33(19)
N2 C12 C11 121.24(17)
C13 C12 C11 117.39(16)
C14 C13 C12 121.20(18)
C14 C13 C16 120.53(17)
C12 C13 C16 118.26(16)
C9 C14 C13 120.14(17)
C9 C14 C17 120.47(16)
C13 C14 C17 119.35(18)
N1 C15 C11 173.3(2)
N3 C16 C13 177.17(19)
C22 C17 C18 119.25(18)
C22 C17 C14 121.31(18)
C18 C17 C14 119.43(18)
C19 C18 C17 120.58(19)
C19 C18 H18 119.7
C17 C18 H18 119.7
O1 C19 C18 124.16(18)
O1 C19 C20 116.35(16)
C18 C19 C20 119.49(18)
O2 C20 C21 124.66(18)
O2 C20 C19 115.86(17)
C21 C20 C19 119.47(17)
C20 C21 C22 120.66(19)
C20 C21 H21 119.7
C22 C21 H21 119.7
C17 C22 C21 120.35(19)
C17 C22 H22 119.8
C21 C22 H22 119.8
O1 C23 H23A 109.5
O1 C23 H23B 109.5
H23A C23 H23B 109.5
O1 C23 H23C 109.5
H23A C23 H23C 109.5
H23B C23 H23C 109.5
O2 C24 H24A 109.5
O2 C24 H24B 109.5
H24A C24 H24B 109.5
O2 C24 H24C 109.5
H24A C24 H24C 109.5
H24B C24 H24C 109.5

loop_
_geom_bond_atom_site_label_1
_geom_bond_atom_site_label_2
_geom_bond_distance
O1 C19 1.367(2)
O1 C23 1.437(2)
O2 C20 1.371(2)
O2 C24 1.436(2)
N1 C15 1.149(2)
N2 C12 1.354(2)
N2 H1 0.95(2)
N2 H2 0.90(3)
N3 C16 1.149(3)
C1 C2 1.400(3)
C1 C6 1.408(3)
C1 C10 1.479(3)
C2 C3 1.390(3)
C2 H2A 0.9500
C3 C4 1.384(3)
C3 H3 0.9500
C4 C5 1.387(3)
C4 H4 0.9500
C5 C6 1.391(3)
C5 H5 0.9500
C6 C7 1.504(3)
C7 C8 1.526(3)
C7 H7A 0.9900
C7 H7B 0.9900
C8 C9 1.518(2)
C8 H8A 0.9900
C8 H8B 0.9900
C9 C14 1.394(3)
C9 C10 1.410(3)
C10 C11 1.408(2)
C11 C12 1.414(3)
C11 C15 1.440(3)
C12 C13 1.413(3)
C13 C14 1.406(2)
C13 C16 1.435(3)
C14 C17 1.496(3)
C17 C22 1.377(3)
C17 C18 1.400(3)
C18 C19 1.390(3)
C18 H18 0.9500
C19 C20 1.405(3)
C20 C21 1.374(3)
C21 C22 1.398(3)
C21 H21 0.9500
C22 H22 0.9500
C23 H23A 0.9800
C23 H23B 0.9800
C23 H23C 0.9800
C24 H24A 0.9800
C24 H24B 0.9800
C24 H24C 0.9800

loop_
_geom_hbond_atom_site_label_D
_geom_hbond_atom_site_label_H
_geom_hbond_atom_site_label_A
_geom_hbond_site_symmetry_A
_geom_hbond_distance_DH
_geom_hbond_distance_HA
_geom_hbond_distance_DA
_geom_hbond_angle_DHA
N2 H1 O1 4_475 0.95(2) 2.23(2) 2.921(2) 129(2)
N2 H2 O2 4_475 0.90(3) 2.28(3) 2.984(2) 135(2)
C24 H24B Cg1 2_656 0.98 2.78 3.538(2) 135
C7 H7A Cg4 2_646 0.99 2.92 3.792(2) 147

loop_
_geom_torsion_atom_site_label_1
_geom_torsion_atom_site_label_2
_geom_torsion_atom_site_label_3
_geom_torsion_atom_site_label_4
_geom_torsion
C6 C1 C2 C3 -2.5(3)
C10 C1 C2 C3 -178.78(19)
C1 C2 C3 C4 -0.1(3)
C2 C3 C4 C5 1.5(3)
C3 C4 C5 C6 -0.4(3)
C4 C5 C6 C1 -2.2(3)
C4 C5 C6 C7 175.3(2)
C2 C1 C6 C5 3.6(3)
C10 C1 C6 C5 -179.94(18)
C2 C1 C6 C7 -174.09(19)
C10 C1 C6 C7 2.4(3)
C5 C6 C7 C8 -135.7(2)
C1 C6 C7 C8 41.9(2)
C6 C7 C8 C9 -59.5(2)
C7 C8 C9 C14 -143.2(2)
C7 C8 C9 C10 35.7(3)
C14 C9 C10 C11 5.8(3)
C8 C9 C10 C11 -173.11(18)
C14 C9 C10 C1 -172.40(19)
C8 C9 C10 C1 8.7(3)
C2 C1 C10 C11 -31.5(3)
C6 C1 C10 C11 152.19(19)
C2 C1 C10 C9 146.6(2)
C6 C1 C10 C9 -29.7(3)
C9 C10 C11 C12 -3.9(3)
C1 C10 C11 C12 174.20(19)
C9 C10 C11 C15 173.50(19)
C1 C10 C11 C15 -8.4(3)
C10 C11 C12 N2 -177.79(19)
C15 C11 C12 N2 4.6(3)
C10 C11 C12 C13 0.3(3)
C15 C11 C12 C13 -177.29(18)
N2 C12 C13 C14 179.56(19)
C11 C12 C13 C14 1.5(3)
N2 C12 C13 C16 -0.1(3)
C11 C12 C13 C16 -178.12(18)
C10 C9 C14 C13 -4.1(3)
C8 C9 C14 C13 174.73(19)
C10 C9 C14 C17 173.87(19)
C8 C9 C14 C17 -7.3(3)
C12 C13 C14 C9 0.4(3)
C16 C13 C14 C9 -179.99(19)
C12 C13 C14 C17 -177.60(18)
C16 C13 C14 C17 2.0(3)
C9 C14 C17 C22 107.8(2)
C13 C14 C17 C22 -74.2(3)
C9 C14 C17 C18 -71.0(3)
C13 C14 C17 C18 106.9(2)
C22 C17 C18 C19 -0.9(3)
C14 C17 C18 C19 177.97(18)
C23 O1 C19 C18 -13.7(3)
C23 O1 C19 C20 165.87(18)
C17 C18 C19 O1 176.45(17)
C17 C18 C19 C20 -3.1(3)
C24 O2 C20 C21 -5.0(3)
C24 O2 C20 C19 176.54(17)
O1 C19 C20 O2 4.2(2)
C18 C19 C20 O2 -176.20(17)
O1 C19 C20 C21 -174.28(17)
C18 C19 C20 C21 5.3(3)
O2 C20 C21 C22 178.03(18)
C19 C20 C21 C22 -3.6(3)
C18 C17 C22 C21 2.6(3)
C14 C17 C22 C21 -176.20(18)
C20 C21 C22 C17 -0.4(3)

loop_
_cod_related_entry_id
_cod_related_entry_database
_cod_related_entry_code
1 ChemSpider 30657641
